data_7241836
loop_
_publ_author_name
'Gu\'nka, Piotr A.'
'Hanfland, Michael'
'Chen, Yu-Sheng'
'Zachara, Janusz'

_publ_section_title
;
 High-pressure and low-temperature structural study of claudetite I, a
 monoclinic layered As2O3 polymorph
;
_journal_issue 3
_journal_name_full CrystEngComm
_journal_page_first 638
_journal_page_last 644
_journal_paper_doi 10.1039/D0CE01401J
_journal_volume 23
_journal_year 2021
_chemical_formula_moiety 'As2 O3'
_chemical_formula_sum 'As2 O3'
_chemical_formula_weight 197.84
_chemical_name_common 'claudetite I'
_chemical_name_systematic
;
arsenic(III) oxide
;
_space_group_IT_number 14
_space_group_name_Hall '-P 2yn'
_space_group_name_H-M_alt 'P 1 21/n 1'
_symmetry_cell_setting monoclinic
_symmetry_space_group_name_H-M 'P 1 21/n 1'
_audit_creation_date 2020-10-21T10:52
_audit_creation_method 'created in GSAS-II'
_audit_update_record
;
2020-10-22 deposited with the CCDC.	2020-12-10 downloaded from the CCDC.
;
_cell_angle_alpha 90
_cell_angle_beta 94.516(4)
_cell_angle_gamma 90
_cell_formula_units_Z 4
_cell_length_a 5.1811(4)
_cell_length_b 12.63631(18)
_cell_length_c 4.46609(28)
_cell_measurement_pressure 1.75e6(5)
_cell_measurement_temperature 293
_cell_volume 291.49(3)
_computing_data_reduction Fit2D
_computing_structure_refinement 'GSAS-II (Toby & Von Dreele, J. Appl. Cryst. 46, 544-549, 2013)'
_diffrn_ambient_pressure 1.75e6(5)
_diffrn_ambient_temperature 293
_diffrn_detector 'Mar555 flat panel'
_diffrn_detector_type 'Mar555 flat panel'
_diffrn_measurement_device_type 'ESRF ID09A beamline'
_diffrn_radiation_monochromator Si
_diffrn_radiation_polarisn_ratio 0.9900
_diffrn_radiation_probe x-ray
_diffrn_radiation_wavelength 0.41421
_diffrn_source 'ESRF ID09A'
_diffrn_source_type synchrotron
_exptl_crystal_colour colourless
_exptl_crystal_density_diffrn 4.5083
_exptl_crystal_description 'white powder'
_pd_block_id 2020-10-21T10:52|clau1_005rietveld||id09a
_pd_calc_method 'Rietveld Refinement'
_pd_meas_number_of_points 4000
_pd_phase_name claudetiteI
_pd_prep_pressure 100.0(1)
_pd_prep_temperature 293
_pd_proc_info_datetime 2020-10-21T10:52
_pd_proc_ls_background_function
;
Background function: "chebyschev" function with 20 terms:
    704.0(14), 366(7), -773(23), -1.76(7)e3, 1.813(9)e4, 3.287(19)e4, 
    -1.4947(7)e5, -2.7552(7)e5, 5.9993(9)e5, 1.23604(19)e6, -1.346420(28)e6, 
    -3.23637(9)e6, 1.77392(8)e6, 5.09685(11)e6, -1.35750(10)e6, 
    -4.75263(21)e6, 5.5468(4)e5, 2.41667(12)e6, -9.254(13)e4, 
    -5.1624(24)e5, 
;
_pd_proc_ls_pref_orient_corr
;
Simple spherical harmonic correction Order = 6
    Coefficients:  0:0:C(4,4) = 1.015(19); 0:0:C(6,6) = 0.533(15); 
    0:0:C(6,-2) = 0.188(19); 0:0:C(2,-2) = 0.367(10); 0:0:C(4,-4) = 0.169(15); 
    0:0:C(2,2) = 0.901(11); 0:0:C(4,0) = 0.240(15); 0:0:C(6,-6) = -0.455(21); 
    0:0:C(6,4) = -0.080(22); 0:0:C(4,2) = -0.116(16); 0:0:C(6,2) = 0.129(18); 
    0:0:C(6,-4) = -0.030(18); 0:0:C(6,0) = -0.051(20); 0:0:C(2,0) = 0.515(13); 
    0:0:C(4,-2) = -0.068(15); 
;
_pd_proc_ls_profile_function
;
Finger-Cox-Jephcoat function parameters U, V, W, X, Y, SH/L:
  peak variance(Gauss) = Utan(Th)^2^+Vtan(Th)+W:
  peak HW(Lorentz) = X/cos(Th)+Ytan(Th); SH/L = S/L+H/L
  U, V, W in (centideg)^2^, X & Y in centideg
    6.0(4)e2, -99(7), 5.5(3), 0.49(9), 1.5(23), 0.002, 
  Crystallite size in microns with "isotropic" model:
  parameters: Size, G/L mix
    1.000, 1.000, 
  Microstrain, "isotropic" model (10^6^ * delta Q/Q)
    parameters: Mustrain, G/L mix
    1000.000, 1.000, 

;
_pd_proc_ls_prof_R_factor 0.01719
_pd_proc_ls_prof_wR_expected 0.03564
_pd_proc_ls_prof_wR_factor 0.02716
_refine_ls_goodness_of_fit_all 0.782
_refine_ls_matrix_type full
_refine_ls_number_parameters 62
_refine_ls_R_Fsqd_factor 0.26726
_refine_ls_shift/su_max 0.0057
_refine_ls_wR_factor_obs 0.02743
_reflns_d_resolution_high 1.193
_reflns_d_resolution_low 6.318
_reflns_limit_h_max 4
_reflns_limit_h_min 0
_reflns_limit_k_max 10
_reflns_limit_k_min 0
_reflns_limit_l_max 3
_reflns_limit_l_min -3
_reflns_number_total 180
_cod_data_source_file d0ce01401j3.cif
_cod_data_source_block clau1_005rietveld
_cod_depositor_comments 'Adding full bibliography for 7241824--7241862.cif.'
_cod_original_cell_volume 291.485(12)
_cod_database_code 7241836
_refine_ls_r_f_factor 0.08434
_gsas_proc_ls_prof_r_b_factor 0.03090
_gsas_proc_ls_prof_wr_b_factor 0.04010

loop_
_space_group_symop_id
_space_group_symop_operation_xyz
1 x,y,z
2 1/2-x,1/2+y,1/2-z
3 -x,-y,-z
4 1/2+x,1/2-y,1/2+z

loop_
_atom_site_label
_atom_site_type_symbol
_atom_site_fract_x
_atom_site_fract_y
_atom_site_fract_z
_atom_site_occupancy
_atom_site_adp_type
_atom_site_U_iso_or_equiv
_atom_site_symmetry_multiplicity
As1 As 0.2583(10) 0.09646(18) 0.0474(5) 1.000 Uiso 0.0097(11) 4
As2 As 0.3489(8) 0.35284(20) 0.0105(5) 1.000 Uiso 0.0097 4
O3 O 0.4154(29) 0.2189(5) 0.0816(27) 1.000 Uiso 0.0097 4
O4 O 0.6585(20) 0.4010(11) 0.1508(16) 1.000 Uiso 0.0097 4
O5 O -0.0481(21) 0.1413(12) 0.1398(19) 1.000 Uiso 0.0097 4

loop_
_atom_type_symbol
_atom_type_number_in_cell
_atom_type_scat_Cromer_Mann_a1
_atom_type_scat_Cromer_Mann_a2
_atom_type_scat_Cromer_Mann_a3
_atom_type_scat_Cromer_Mann_a4
_atom_type_scat_Cromer_Mann_b1
_atom_type_scat_Cromer_Mann_b2
_atom_type_scat_Cromer_Mann_b3
_atom_type_scat_Cromer_Mann_b4
_atom_type_scat_Cromer_Mann_c
_atom_type_scat_length_neutron
_atom_type_scat_source
_atom_type_scat_dispersion_real
_atom_type_scat_dispersion_imag
_atom_type_scat_dispersion_source
As 8 16.6723 6.0701 3.4313 4.2779 2.6345 0.2647 12.9479 47.7972 2.531 0.658 https://subversion.xray.aps.anl.gov/pyGSAS/trunk/atmdata.py 0.283 0.775 https://subversion.xray.aps.anl.gov/pyGSAS/trunk/atmdata.py
O 12 3.0485 2.2868 1.5463 0.867 13.2771 5.7011 0.3239 32.9089 0.2508 0.5805 https://subversion.xray.aps.anl.gov/pyGSAS/trunk/atmdata.py 0.002 0.002 https://subversion.xray.aps.anl.gov/pyGSAS/trunk/atmdata.py

loop_
_geom_angle_atom_site_label_1
_geom_angle_atom_site_label_2
_geom_angle_atom_site_label_3
_geom_angle
_geom_angle_site_symmetry_1
_geom_angle_site_symmetry_2
_geom_angle_site_symmetry_3
_geom_angle_publ_flag
O3 As1 O4 99.5(6) 1_555 1_555 4_454 yes
O3 As1 O5 96.7(8) 1_555 1_555 1_555 yes
O4 As1 O5 91.7(5) 4_454 1_555 1_555 yes
O3 As2 O4 96.2(6) 1_555 1_555 1_555 yes
O3 As2 O5 98.0(7) 1_555 1_555 4_554 yes
O4 As2 O5 89.2(5) 1_555 1_555 4_554 yes
As1 O3 As2 139.0(8) 1_555 1_555 1_555 yes
As1 O4 As2 122.1(6) 4_555 1_555 1_555 yes
As1 O5 As2 124.9(7) 1_555 1_555 4_455 yes

loop_
_geom_bond_atom_site_label_1
_geom_bond_atom_site_label_2
_geom_bond_distance
_geom_bond_site_symmetry_1
_geom_bond_site_symmetry_2
_geom_bond_publ_flag
As1 O3 1.750(7) 1_555 1_555 yes
As1 O4 1.806(6) 1_555 4_454 yes
As1 O5 1.765(7) 1_555 1_555 yes
As2 O3 1.751(7) 1_555 1_555 yes
As2 O4 1.783(7) 1_555 1_555 yes
As2 O5 1.781(7) 1_555 4_554 yes

loop_
_gsas_i100_meas
2.42
15.76
6.98
5.35
4.92
0.47
8.40
13.58
4.27
100.00
17.39
0.57
12.78
0.93
13.95
29.85
5.44
0.01
23.42
10.45
1.60
0.88
-0.14
1.50
2.66
69.41
0.24
8.97
28.17
0.47
-0.11
0.71
0.23
2.76
2.29
0.04
0.03
7.56
0.26
7.80
9.30
1.54
0.14
0.41
0.04
1.10
2.01
0.57
26.27
5.41
1.42
2.24
2.41
0.05
0.46
2.64
0.32
3.86
0.64
6.23
0.00
12.11
22.56
0.22
3.77
-1.91
2.76
-0.14
2.26
0.46
0.03
1.11
1.80
2.76
-0.00
1.08
2.96
2.69
0.48
0.91
2.92
1.45
0.00
1.25
1.97
0.00
0.00
3.28
0.85
25.25
1.27
1.05
0.28
0.13
0.02
0.70
0.60
0.17
4.77
0.08
3.82
2.21
1.67
0.23
1.86
0.01
0.22
0.33
0.16
3.52
2.53
6.42
18.26
9.98
1.20
0.22
0.02
2.12
0.05
1.29
0.03
0.50
0.16
0.14
1.43
0.56
7.40
6.40
1.56
0.20
6.57
0.06
0.01
-0.01
2.73
1.56
0.09
1.15
0.17
0.00
0.16
1.62
1.27
-0.74
0.11
1.74
7.24
4.25
0.00
0.38
0.01
10.74
1.21
-0.24
0.73
0.25
-0.02
1.35
0.03
0.66
5.37
0.22
0.12
1.89
0.01
0.38
2.83
0.87
1.81
0.02
0.25
0.10
0.11
1.33
0.58
1.53
1.94
0.01
0.00
0.00
